data_7018421
loop_
_publ_author_name
'Li, Xiu-Bing'
'Wang, Kun'
'Ma, Yu'
'Gao, En-Qing'
'Liu, Cai-Ming'

_publ_section_title
;
 Three-dimensional networks based on trinuclear motifs with tricomponent
 azide-carboxylate-tetrazolate cobridges: synthesis, structure and
 magnetic properties.
;
_journal_issue 14
_journal_name_full 'Dalton transactions (Cambridge, England : 2003)'
_journal_page_first 4188
_journal_page_last 4194
_journal_paper_doi 10.1039/c2dt11966h
_journal_volume 41
_journal_year 2012
_chemical_formula_moiety 'C18 H24 Mn3 N22 O10.50'
_chemical_formula_sum 'C18 H24 Mn3 N22 O10.5'
_chemical_formula_weight 881.41
_chemical_name_systematic
;
?
;
_space_group_IT_number 15
_symmetry_cell_setting monoclinic
_symmetry_space_group_name_Hall '-C 2yc'
_symmetry_space_group_name_H-M 'C 1 2/c 1'
_atom_sites_solution_hydrogens geom
_atom_sites_solution_primary direct
_atom_sites_solution_secondary difmap
_audit_creation_method SHELXL-97
_cell_angle_alpha 90.00
_cell_angle_beta 110.448(17)
_cell_angle_gamma 90.00
_cell_formula_units_Z 4
_cell_length_a 13.10(2)
_cell_length_b 19.77(3)
_cell_length_c 14.05(3)
_cell_measurement_reflns_used 2979
_cell_measurement_temperature 296(2)
_cell_measurement_theta_max 26.25
_cell_measurement_theta_min 2.23
_cell_volume 3409(10)
_computing_cell_refinement 'SAINT (Bruker, 2007)'
_computing_data_collection 'APEX2 (Bruker, 2007)'
_computing_data_reduction 'SAINT (Bruker, 2007)'
_computing_molecular_graphics 'SHELXTL (Sheldrick, 2008)'
_computing_publication_material SHELXTL
_computing_structure_refinement 'SHELXL97 (Sheldrick, 2008)'
_computing_structure_solution 'SHELXS97 (Sheldrick, 2008)'
_diffrn_ambient_temperature 296(2)
_diffrn_measured_fraction_theta_full 0.986
_diffrn_measured_fraction_theta_max 0.986
_diffrn_measurement_device_type 'CCD area detector'
_diffrn_measurement_method 'phi and omega scans'
_diffrn_radiation_monochromator graphite
_diffrn_radiation_source 'fine-focus sealed tube'
_diffrn_radiation_type MoK\a
_diffrn_radiation_wavelength 0.71073
_diffrn_reflns_av_R_equivalents 0.0475
_diffrn_reflns_av_sigmaI/netI 0.0562
_diffrn_reflns_limit_h_max 16
_diffrn_reflns_limit_h_min -16
_diffrn_reflns_limit_k_max 17
_diffrn_reflns_limit_k_min -24
_diffrn_reflns_limit_l_max 17
_diffrn_reflns_limit_l_min -17
_diffrn_reflns_number 9117
_diffrn_reflns_theta_full 26.00
_diffrn_reflns_theta_max 26.00
_diffrn_reflns_theta_min 1.95
_exptl_absorpt_coefficient_mu 1.180
_exptl_absorpt_correction_T_max 0.889
_exptl_absorpt_correction_T_min 0.858
_exptl_absorpt_correction_type multi-scan
_exptl_absorpt_process_details 'SADABS(Bruker, 2008)'
_exptl_crystal_colour yellow
_exptl_crystal_density_diffrn 1.718
_exptl_crystal_density_method 'not measured'
_exptl_crystal_description block
_exptl_crystal_F_000 1780
_exptl_crystal_size_max 0.13
_exptl_crystal_size_mid 0.12
_exptl_crystal_size_min 0.1
_refine_diff_density_max 0.974
_refine_diff_density_min -0.598
_refine_diff_density_rms 0.106
_refine_ls_extinction_method none
_refine_ls_goodness_of_fit_ref 1.032
_refine_ls_hydrogen_treatment mixed
_refine_ls_matrix_type full
_refine_ls_number_parameters 280
_refine_ls_number_reflns 3316
_refine_ls_number_restraints 14
_refine_ls_restrained_S_all 1.048
_refine_ls_R_factor_all 0.0763
_refine_ls_R_factor_gt 0.0548
_refine_ls_shift/su_max 0.001
_refine_ls_shift/su_mean 0.000
_refine_ls_structure_factor_coef Fsqd
_refine_ls_weighting_details 'calc w=1/[\s^2^(Fo^2^)+(0.1036P)^2^+0.0000P] where P=(Fo^2^+2Fc^2^)/3'
_refine_ls_weighting_scheme calc
_refine_ls_wR_factor_gt 0.1555
_refine_ls_wR_factor_ref 0.1684
_reflns_number_gt 2356
_reflns_number_total 3316
_reflns_threshold_expression >2sigma(I)
_cod_data_source_file c2dt11966h.txt
_cod_data_source_block Mn_2
_cod_original_cell_volume 3408(11)
_cod_original_sg_symbol_H-M C2/c
_cod_original_formula_sum 'C18 H24 Mn3 N22 O10.50'
_cod_database_code 7018421

loop_
_symmetry_equiv_pos_as_xyz
'x, y, z'
'-x, y, -z+1/2'
'x+1/2, y+1/2, z'
'-x+1/2, y+1/2, -z+1/2'
'-x, -y, -z'
'x, -y, z-1/2'
'-x+1/2, -y+1/2, -z'
'x+1/2, -y+1/2, z-1/2'

loop_
_atom_site_label
_atom_site_type_symbol
_atom_site_fract_x
_atom_site_fract_y
_atom_site_fract_z
_atom_site_U_iso_or_equiv
_atom_site_adp_type
_atom_site_occupancy
_atom_site_symmetry_multiplicity
_atom_site_calc_flag
_atom_site_refinement_flags
_atom_site_disorder_assembly
_atom_site_disorder_group
Mn1 Mn 0.71567(5) 0.41875(3) 0.58218(4) 0.0313(2) Uani 1 1 d . . .
Mn2 Mn 0.7500 0.2500 0.5000 0.0274(3) Uani 1 2 d S . .
O1 O 0.1577(3) 0.08190(15) 0.9183(2) 0.0404(8) Uani 1 1 d . . .
O2 O 0.1766(2) 0.18657(16) 0.8684(2) 0.0393(7) Uani 1 1 d . . .
O3 O 0.7653(3) 0.4241(2) 0.7460(3) 0.0575(10) Uani 1 1 d D A .
H3D H 0.744(5) 0.435(3) 0.796(3) 0.086 Uiso 1 1 d D . .
H3C H 0.834(2) 0.416(3) 0.781(4) 0.086 Uiso 1 1 d D . .
O4 O 0.8382(3) 0.4947(2) 0.5786(4) 0.0644(12) Uani 0.50 1 d P A 1
O5 O 1.0000 0.5452(10) 0.7500 0.086(7) Uani 0.50 2 d SP B 1
O6 O 0.6334(5) 0.4449(2) 0.8533(4) 0.0884(15) Uani 1 1 d D . .
H6A H 0.584(6) 0.413(3) 0.866(6) 0.133 Uiso 1 1 d D . .
H6B H 0.634(7) 0.4828(14) 0.882(5) 0.133 Uiso 1 1 d D . .
O7 O 0.9006(6) 0.4154(5) 0.3906(12) 0.147(7) Uani 0.50 1 d P . .
N1 N 1.0251(4) 0.3521(3) 0.6457(4) 0.0838(18) Uani 1 1 d . A .
N2 N 0.9316(3) 0.3444(2) 0.6194(3) 0.0491(11) Uani 1 1 d . . .
N3 N 0.8348(3) 0.33756(19) 0.5909(3) 0.0369(9) Uani 1 1 d . A .
N4 N 0.5029(3) 0.33198(19) 0.6094(3) 0.0348(8) Uani 1 1 d . . .
N5 N 0.5932(3) 0.33399(18) 0.5840(2) 0.0320(8) Uani 1 1 d . A .
N6 N 0.6140(3) 0.27316(19) 0.5591(3) 0.0349(8) Uani 1 1 d . A .
N7 N 0.5401(3) 0.22972(18) 0.5679(3) 0.0375(8) Uani 1 1 d . . .
N8 N 0.5000 0.5000 0.5000 0.0329(11) Uani 1 2 d S . .
N9 N 0.5851(3) 0.4934(2) 0.5642(3) 0.0467(10) Uani 1 1 d . A .
N10 N 0.2005(3) 0.18415(18) 0.6490(2) 0.0305(8) Uani 1 1 d . A .
N11 N 0.8382(3) 0.4947(2) 0.5786(4) 0.0644(12) Uani 0.50 1 d PD A 2
N12' N 0.8635(17) 0.5039(12) 0.5075(15) 0.094(6) Uani 0.25 1 d PD A 2
N12 N 0.9061(15) 0.5120(11) 0.6628(15) 0.094(6) Uani 0.25 1 d PD . 2
N13' N 0.8941(15) 0.5164(11) 0.4370(11) 0.063(4) Uani 0.25 1 d PD A 2
N13 N 0.9915(19) 0.5288(18) 0.7250(15) 0.063(4) Uani 0.25 1 d PD . 2
C1 C 0.1591(3) 0.1253(2) 0.8528(3) 0.0304(9) Uani 1 1 d . . .
C2 C 0.1347(4) 0.0996(2) 0.7453(3) 0.0343(10) Uani 1 1 d . . .
H2A H 0.1983 0.0757 0.7427 0.041 Uiso 1 1 calc R . .
H2B H 0.0756 0.0671 0.7301 0.041 Uiso 1 1 calc R . .
C3 C 0.1040(3) 0.1529(2) 0.6640(3) 0.0357(10) Uani 1 1 d . . .
H3A H 0.0580 0.1328 0.6005 0.043 Uiso 1 1 calc R . .
H3B H 0.0622 0.1879 0.6820 0.043 Uiso 1 1 calc R . .
C4 C 0.2531(4) 0.1479(2) 0.5996(3) 0.0394(10) Uani 1 1 d . . .
H4A H 0.2287 0.1047 0.5762 0.047 Uiso 1 1 calc R . .
C5 C 0.3422(4) 0.1739(2) 0.5833(3) 0.0421(11) Uani 1 1 d . A .
H5A H 0.3783 0.1484 0.5493 0.051 Uiso 1 1 calc R . .
C6 C 0.3793(3) 0.2388(2) 0.6177(3) 0.0316(9) Uani 1 1 d . . .
C7 C 0.3220(3) 0.2746(2) 0.6675(3) 0.0342(10) Uani 1 1 d . A .
H7A H 0.3440 0.3181 0.6909 0.041 Uiso 1 1 calc R . .
C8 C 0.2339(3) 0.2467(2) 0.6824(3) 0.0335(9) Uani 1 1 d . . .
H8A H 0.1965 0.2712 0.7162 0.040 Uiso 1 1 calc R A .
C9 C 0.4732(3) 0.2669(2) 0.5981(3) 0.0313(9) Uani 1 1 d . A .

loop_
_atom_site_aniso_label
_atom_site_aniso_U_11
_atom_site_aniso_U_22
_atom_site_aniso_U_33
_atom_site_aniso_U_23
_atom_site_aniso_U_13
_atom_site_aniso_U_12
Mn1 0.0287(4) 0.0303(4) 0.0355(4) -0.0014(3) 0.0120(3) 0.0025(3)
Mn2 0.0257(5) 0.0259(5) 0.0338(5) 0.0021(3) 0.0146(3) 0.0028(3)
O1 0.0531(19) 0.0358(19) 0.0353(15) 0.0000(13) 0.0193(14) -0.0085(14)
O2 0.0469(18) 0.0342(19) 0.0357(15) -0.0053(13) 0.0132(13) -0.0057(14)
O3 0.050(2) 0.081(3) 0.0391(17) -0.0049(17) 0.0120(15) 0.011(2)
O4 0.044(2) 0.038(2) 0.096(3) -0.005(2) 0.005(2) -0.0097(18)
O5 0.103(11) 0.049(11) 0.055(9) 0.000 -0.037(8) 0.000
O6 0.140(4) 0.051(3) 0.123(4) -0.023(3) 0.106(3) -0.026(3)
O7 0.032(4) 0.107(8) 0.295(17) 0.147(10) 0.047(7) 0.017(5)
N1 0.028(2) 0.119(5) 0.093(4) -0.034(3) 0.008(2) 0.004(3)
N2 0.038(2) 0.048(3) 0.057(2) -0.014(2) 0.0120(18) 0.0033(19)
N3 0.0240(18) 0.033(2) 0.049(2) -0.0032(16) 0.0081(15) 0.0038(14)
N4 0.0300(18) 0.038(2) 0.0425(18) -0.0003(16) 0.0200(15) -0.0017(15)
N5 0.0297(18) 0.033(2) 0.0367(17) -0.0030(15) 0.0161(14) 0.0009(15)
N6 0.0327(19) 0.035(2) 0.0434(19) 0.0019(16) 0.0212(15) -0.0016(16)
N7 0.037(2) 0.031(2) 0.051(2) -0.0033(17) 0.0244(16) -0.0043(16)
N8 0.040(3) 0.025(3) 0.039(3) -0.006(2) 0.020(2) 0.005(2)
N9 0.039(2) 0.049(3) 0.044(2) -0.0112(18) 0.0034(18) 0.0123(18)
N10 0.0267(17) 0.033(2) 0.0336(17) 0.0003(15) 0.0132(13) -0.0028(14)
N11 0.044(2) 0.038(2) 0.096(3) -0.005(2) 0.005(2) -0.0097(18)
N12' 0.051(9) 0.061(11) 0.153(17) 0.030(11) 0.014(11) 0.005(8)
N12 0.051(9) 0.061(11) 0.153(17) 0.030(11) 0.014(11) 0.005(8)
N13' 0.069(10) 0.081(12) 0.050(8) 0.000(7) 0.037(8) -0.013(9)
N13 0.069(10) 0.081(12) 0.050(8) 0.000(7) 0.037(8) -0.013(9)
C1 0.029(2) 0.029(2) 0.036(2) -0.0029(18) 0.0143(16) -0.0043(17)
C2 0.040(2) 0.029(2) 0.037(2) -0.0016(18) 0.0176(18) -0.0096(18)
C3 0.029(2) 0.045(3) 0.034(2) -0.0033(19) 0.0136(17) -0.0094(19)
C4 0.039(2) 0.033(3) 0.053(3) -0.006(2) 0.026(2) -0.005(2)
C5 0.047(3) 0.035(3) 0.055(3) -0.009(2) 0.031(2) -0.003(2)
C6 0.030(2) 0.034(2) 0.0313(19) 0.0012(17) 0.0116(16) 0.0002(17)
C7 0.034(2) 0.028(2) 0.045(2) -0.0056(18) 0.0180(18) -0.0067(18)
C8 0.033(2) 0.034(3) 0.038(2) -0.0021(18) 0.0179(17) 0.0026(18)
C9 0.029(2) 0.035(3) 0.033(2) 0.0005(17) 0.0141(16) 0.0006(17)

loop_
_atom_type_symbol
_atom_type_description
_atom_type_scat_dispersion_real
_atom_type_scat_dispersion_imag
_atom_type_scat_source
C C 0.0033 0.0016 'International Tables Vol C Tables 4.2.6.8 and 6.1.1.4'
H H 0.0000 0.0000 'International Tables Vol C Tables 4.2.6.8 and 6.1.1.4'
N N 0.0061 0.0033 'International Tables Vol C Tables 4.2.6.8 and 6.1.1.4'
O O 0.0106 0.0060 'International Tables Vol C Tables 4.2.6.8 and 6.1.1.4'
Mn Mn 0.3368 0.7283 'International Tables Vol C Tables 4.2.6.8 and 6.1.1.4'

loop_
_geom_angle_atom_site_label_1
_geom_angle_atom_site_label_2
_geom_angle_atom_site_label_3
_geom_angle
_geom_angle_site_symmetry_1
_geom_angle_site_symmetry_3
O1 Mn1 O3 176.19(13) 8 .
O1 Mn1 N9 84.95(13) 8 .
O3 Mn1 N9 91.24(14) . .
O1 Mn1 O4 88.14(16) 8 .
O3 Mn1 O4 92.30(18) . .
N9 Mn1 O4 94.8(2) . .
O1 Mn1 N3 91.92(13) 8 .
O3 Mn1 N3 91.87(14) . .
N9 Mn1 N3 174.67(13) . .
O4 Mn1 N3 89.4(2) . .
O1 Mn1 N5 91.19(12) 8 .
O3 Mn1 N5 88.59(14) . .
N9 Mn1 N5 88.5(2) . .
O4 Mn1 N5 176.64(14) . .
N3 Mn1 N5 87.30(19) . .
O2 Mn2 O2 180.0 2_656 8
O2 Mn2 N3 88.62(18) 2_656 .
O2 Mn2 N3 91.38(18) 8 .
O2 Mn2 N3 91.38(18) 2_656 7_656
O2 Mn2 N3 88.62(18) 8 7_656
N3 Mn2 N3 180.00(12) . 7_656
O2 Mn2 N6 91.40(17) 2_656 7_656
O2 Mn2 N6 88.60(17) 8 7_656
N3 Mn2 N6 93.98(16) . 7_656
N3 Mn2 N6 86.02(16) 7_656 7_656
O2 Mn2 N6 88.60(17) 2_656 .
O2 Mn2 N6 91.40(17) 8 .
N3 Mn2 N6 86.02(16) . .
N3 Mn2 N6 93.98(16) 7_656 .
N6 Mn2 N6 180.000(1) 7_656 .
C1 O1 Mn1 133.8(3) . 8_456
C1 O2 Mn2 135.9(3) . 2_656
Mn1 O3 H3D 144(4) . .
Mn1 O3 H3C 117(4) . .
H3D O3 H3C 98(4) . .
H6A O6 H6B 113(4) . .
N1 N2 N3 178.6(6) . .
N2 N3 Mn2 122.9(3) . .
N2 N3 Mn1 125.5(3) . .
Mn2 N3 Mn1 109.52(17) . .
C9 N4 N5 104.0(3) . .
N6 N5 N4 109.1(3) . .
N6 N5 Mn1 116.7(3) . .
N4 N5 Mn1 134.1(3) . .
N5 N6 N7 110.0(3) . .
N5 N6 Mn2 123.3(3) . .
N7 N6 Mn2 126.6(3) . .
C9 N7 N6 104.8(4) . .
N9 N8 N9 180.000(1) . 5_666
N8 N9 Mn1 130.9(3) . .
C8 N10 C4 120.6(4) . .
C8 N10 C3 121.5(4) . .
C4 N10 C3 117.8(4) . .
N13 N12 N13 16.9(19) . 2_756
N13 N13 N12 131(5) 2_756 .
N13 N13 N12 32(3) 2_756 2_756
N12 N13 N12 148(3) . 2_756
O2 C1 O1 125.8(4) . .
O2 C1 C2 117.7(4) . .
O1 C1 C2 116.5(4) . .
C3 C2 C1 115.4(4) . .
C3 C2 H2A 108.4 . .
C1 C2 H2A 108.4 . .
C3 C2 H2B 108.4 . .
C1 C2 H2B 108.4 . .
H2A C2 H2B 107.5 . .
N10 C3 C2 112.7(3) . .
N10 C3 H3A 109.1 . .
C2 C3 H3A 109.1 . .
N10 C3 H3B 109.1 . .
C2 C3 H3B 109.1 . .
H3A C3 H3B 107.8 . .
N10 C4 C5 120.5(4) . .
N10 C4 H4A 119.7 . .
C5 C4 H4A 119.7 . .
C4 C5 C6 120.2(4) . .
C4 C5 H5A 119.9 . .
C6 C5 H5A 119.9 . .
C7 C6 C5 117.3(4) . .
C7 C6 C9 122.8(4) . .
C5 C6 C9 119.9(4) . .
C8 C7 C6 120.6(4) . .
C8 C7 H7A 119.7 . .
C6 C7 H7A 119.7 . .
N10 C8 C7 120.8(4) . .
N10 C8 H8A 119.6 . .
C7 C8 H8A 119.6 . .
N7 C9 N4 112.0(4) . .
N7 C9 C6 123.0(4) . .
N4 C9 C6 124.9(4) . .

loop_
_geom_bond_atom_site_label_1
_geom_bond_atom_site_label_2
_geom_bond_distance
_geom_bond_site_symmetry_2
Mn1 O1 2.158(6) 8
Mn1 O3 2.165(6) .
Mn1 N9 2.205(5) .
Mn1 O4 2.210(5) .
Mn1 N3 2.212(4) .
Mn1 N5 2.326(4) .
Mn2 O2 2.162(4) 2_656
Mn2 O2 2.162(4) 8
Mn2 N3 2.207(4) .
Mn2 N3 2.207(4) 7_656
Mn2 N6 2.260(5) 7_656
Mn2 N6 2.260(5) .
O1 C1 1.263(5) .
O1 Mn1 2.158(6) 8_456
O2 C1 1.238(5) .
O2 Mn2 2.162(4) 2_656
O3 H3D 0.86(2) .
O3 H3C 0.87(2) .
O6 H6A 0.968(17) .
O6 H6B 0.852(18) .
N1 N2 1.159(6) .
N2 N3 1.196(5) .
N4 C9 1.337(6) .
N4 N5 1.349(5) .
N5 N6 1.308(5) .
N6 N7 1.331(5) .
N7 C9 1.322(6) .
N8 N9 1.171(4) .
N8 N9 1.171(4) 5_666
N10 C8 1.340(6) .
N10 C4 1.343(6) .
N10 C3 1.486(5) .
N12' N13' 1.217(15) .
N12 N13 1.200(16) .
N12 N13 1.71(3) 2_756
N13 N13 0.66(4) 2_756
N13 N12 1.71(3) 2_756
C1 C2 1.517(6) .
C2 C3 1.503(6) .
C2 H2A 0.9700 .
C2 H2B 0.9700 .
C3 H3A 0.9700 .
C3 H3B 0.9700 .
C4 C5 1.365(6) .
C4 H4A 0.9300 .
C5 C6 1.397(6) .
C5 H5A 0.9300 .
C6 C7 1.385(6) .
C6 C9 1.461(6) .
C7 C8 1.360(6) .
C7 H7A 0.9300 .
C8 H8A 0.9300 .
